data_2212375
loop_
_publ_author_name
'Odoko, Mamiko'
'Okabe, Nobuo'

_publ_section_title (Oxalato-\k^2^<i>O</i>,<i>O</i>')(propane-1,3-diamine-\k^2^<i>N</i>,<i>N</i>')palladium(II)
_journal_coeditor_code SJ2209
_journal_issue 2
_journal_name_full 'Acta Crystallographica Section E'
_journal_page_first m628
_journal_page_last m630
_journal_paper_doi 10.1107/S1600536807004187
_journal_volume 63
_journal_year 2007
_chemical_formula_iupac '[Pd (C2 O4) (C3 H10 N2)]'
_chemical_formula_moiety 'C5 H10 N2 O4 Pd'
_chemical_formula_sum 'C5 H10 N2 O4 Pd'
_chemical_formula_weight 268.57
_chemical_name_systematic
;
(Oxalato-\k^2^O:O')(propane-1,3-diamine-\k^2^N:N')palladium(II)
;
_space_group_IT_number 14
_symmetry_cell_setting monoclinic
_symmetry_space_group_name_Hall '-P 2ybc'
_symmetry_space_group_name_H-M 'P 1 21/c 1'
_cell_angle_alpha 90
_cell_angle_beta 116.91(3)
_cell_angle_gamma 90
_cell_formula_units_Z 8
_cell_length_a 12.880(10)
_cell_length_b 10.490(10)
_cell_length_c 13.590(10)
_cell_measurement_reflns_used 13177
_cell_measurement_temperature 123
_cell_measurement_theta_max 27.5
_cell_measurement_theta_min 3.0
_cell_volume 1637(2)
_computing_cell_refinement RAPID-AUTO
_computing_data_collection 'RAPID-AUTO (Rigaku, 1998)'
_computing_data_reduction
;CrystalStructure (Rigaku/MSC, 2005) and CRYSTALS
(Betteridge <i>et al.</i>,  2003)
;
_computing_molecular_graphics 'ORTEP-3 (Farrugia, 1997)'
_computing_publication_material CrystalStructure
_computing_structure_refinement 'SHELXL97 (Sheldrick, 1997)'
_computing_structure_solution 'SIR97 (Altomare <i>et al.</i>,  1999)'
_diffrn_detector_area_resol_mean 10.00
_diffrn_measured_fraction_theta_full 0.9894
_diffrn_measured_fraction_theta_max 0.9894
_diffrn_measurement_device_type 'Rigaku R-AXIS RAPID'
_diffrn_measurement_method \w
_diffrn_radiation_type 'Mo K\a'
_diffrn_radiation_wavelength 0.7107
_diffrn_reflns_av_R_equivalents 0.033
_diffrn_reflns_limit_h_max 16
_diffrn_reflns_limit_h_min -15
_diffrn_reflns_limit_k_max 13
_diffrn_reflns_limit_k_min -13
_diffrn_reflns_limit_l_max 16
_diffrn_reflns_limit_l_min -17
_diffrn_reflns_number 15689
_diffrn_reflns_theta_full 27.48
_diffrn_reflns_theta_max 27.48
_diffrn_standards_number 0
_exptl_absorpt_coefficient_mu 2.245
_exptl_absorpt_correction_T_max 0.799
_exptl_absorpt_correction_T_min 0.685
_exptl_absorpt_correction_type multi-scan
_exptl_absorpt_process_details '(ABSCOR; Higashi, 1995)'
_exptl_crystal_colour brown
_exptl_crystal_density_diffrn 2.180
_exptl_crystal_density_method 'not measured'
_exptl_crystal_description prism
_exptl_crystal_F_000 1056.00
_exptl_crystal_size_max 0.10
_exptl_crystal_size_mid 0.10
_exptl_crystal_size_min 0.10
_refine_diff_density_max 0.46
_refine_diff_density_min -0.45
_refine_ls_extinction_method none
_refine_ls_goodness_of_fit_ref 0.914
_refine_ls_hydrogen_treatment constr
_refine_ls_number_parameters 218
_refine_ls_number_reflns 3755
_refine_ls_R_factor_gt 0.0180
_refine_ls_shift/su_max 0.0020
_refine_ls_structure_factor_coef Fsqd
_refine_ls_weighting_details 'w = 1/[\s^2^(Fo^2^)+(0.0178P)^2^] where P=(Fo^2^+2Fc^2^)/3'
_refine_ls_weighting_scheme calc
_refine_ls_wR_factor_ref 0.0380
_reflns_number_gt 2832
_reflns_number_total 3755
_reflns_threshold_expression F^2^>2\s(F^2^)
_cod_data_source_file sj2209.cif
_cod_data_source_block I
_cod_original_sg_symbol_H-M 'P 21/c'
_cod_database_code 2212375

loop_
_symmetry_equiv_pos_site_id
_symmetry_equiv_pos_as_xyz
1 +X,+Y,+Z
2 -X,1/2+Y,1/2-Z
3 -X,-Y,-Z
4 +X,1/2-Y,1/2+Z

loop_
_atom_site_type_symbol
_atom_site_label
_atom_site_fract_x
_atom_site_fract_y
_atom_site_fract_z
_atom_site_U_iso_or_equiv
_atom_site_adp_type
_atom_site_calc_flag
_atom_site_refinement_flags
_atom_site_occupancy
Pd Pd1 0.596319(13) 0.478243(18) 0.345517(14) 0.01180(5) Uani d . 1
Pd Pd2 0.882153(13) 0.237175(18) 0.160791(13) 0.01100(5) Uani d . 1
O O1 0.65692(12) 0.53311(17) 0.50539(13) 0.0167(4) Uani d . 1
O O2 0.82356(13) 0.60205(18) 0.64379(13) 0.0192(4) Uani d . 1
O O3 0.76101(12) 0.51318(17) 0.37289(13) 0.0164(4) Uani d . 1
O O4 0.91850(13) 0.61389(18) 0.49803(13) 0.0196(4) Uani d . 1
O O5 0.84009(12) 0.25560(17) 0.00010(12) 0.0160(4) Uani d . 1
O O6 0.69666(13) 0.33101(17) -0.15533(13) 0.0186(4) Uani d . 1
O O7 0.71755(12) 0.30096(17) 0.11173(13) 0.0169(4) Uani d . 1
O O8 0.56432(13) 0.36490(19) -0.04232(14) 0.0228(4) Uani d . 1
N N1 0.42939(15) 0.4598(2) 0.32026(16) 0.0161(4) Uani d . 1
H H1A 0.4292 0.4615 0.3864 0.019 Uiso calc R 1
H H1B 0.3892 0.5284 0.2822 0.019 Uiso calc R 1
N N2 0.55168(15) 0.4242(2) 0.18907(16) 0.0150(4) Uani d . 1
H H2A 0.5187 0.4917 0.1449 0.018 Uiso calc R 1
H H2B 0.6176 0.4061 0.1844 0.018 Uiso calc R 1
N N3 1.04544(15) 0.1788(2) 0.19902(15) 0.0152(4) Uani d . 1
H H3A 1.0500 0.1646 0.1358 0.018 Uiso calc R 1
H H3B 1.0950 0.2427 0.2346 0.018 Uiso calc R 1
N N4 0.91465(15) 0.2242(2) 0.31993(15) 0.0155(4) Uani d . 1
H H4A 0.9620 0.2888 0.3575 0.019 Uiso calc R 1
H H4B 0.8472 0.2345 0.3237 0.019 Uiso calc R 1
C C1 0.3657(2) 0.3437(3) 0.2608(2) 0.0198(5) Uani d . 1
H H1C 0.2882 0.3438 0.2560 0.024 Uiso calc R 1
H H1D 0.4063 0.2685 0.3017 0.024 Uiso calc R 1
C C2 0.35659(19) 0.3384(3) 0.1462(2) 0.0192(5) Uani d . 1
H H2C 0.3247 0.4185 0.1091 0.023 Uiso calc R 1
H H2D 0.3024 0.2713 0.1050 0.023 Uiso calc R 1
C C3 0.47186(18) 0.3143(3) 0.1440(2) 0.0186(5) Uani d . 1
H H3C 0.5081 0.2388 0.1871 0.022 Uiso calc R 1
H H3D 0.4578 0.2987 0.0686 0.022 Uiso calc R 1
C C6 0.76576(18) 0.5664(2) 0.54882(19) 0.0141(5) Uani d . 1
C C5 0.82251(18) 0.5637(2) 0.46816(19) 0.0145(5) Uani d . 1
C C4 1.08533(19) 0.0622(3) 0.26824(19) 0.0178(5) Uani d . 1
H H6A 1.1628 0.0396 0.2788 0.021 Uiso calc R 1
H H6B 1.0335 -0.0081 0.2305 0.021 Uiso calc R 1
C C7 1.08761(19) 0.0826(3) 0.38034(19) 0.0186(5) Uani d . 1
H H7A 1.1237 0.0090 0.4264 0.022 Uiso calc R 1
H H7B 1.1359 0.1562 0.4154 0.022 Uiso calc R 1
C C8 0.9686(2) 0.1030(2) 0.37522(19) 0.0178(5) Uani d . 1
H H8A 0.9180 0.0327 0.3356 0.021 Uiso calc R 1
H H8B 0.9762 0.1034 0.4496 0.021 Uiso calc R 1
C C9 0.73710(18) 0.3025(2) -0.05732(19) 0.0140(5) Uani d . 1
C C10 0.66450(18) 0.3248(2) 0.00736(19) 0.0154(5) Uani d . 1

loop_
_atom_site_aniso_label
_atom_site_aniso_U_11
_atom_site_aniso_U_22
_atom_site_aniso_U_33
_atom_site_aniso_U_12
_atom_site_aniso_U_13
_atom_site_aniso_U_23
Pd1 0.00969(8) 0.01378(10) 0.01064(9) -0.00070(7) 0.00346(6) -0.00029(7)
Pd2 0.01066(8) 0.01310(10) 0.00876(9) 0.00102(6) 0.00397(6) 0.00067(7)
O1 0.0134(7) 0.0229(11) 0.0143(9) -0.0022(7) 0.0067(6) -0.0009(7)
O2 0.0172(8) 0.0246(11) 0.0116(9) -0.0027(7) 0.0028(7) -0.0032(8)
O3 0.0125(7) 0.0223(11) 0.0139(8) -0.0024(7) 0.0055(6) -0.0036(7)
O4 0.0134(8) 0.0253(11) 0.0198(9) -0.0052(7) 0.0072(7) -0.0041(8)
O5 0.0147(7) 0.0207(10) 0.0117(8) 0.0037(7) 0.0053(6) 0.0010(7)
O6 0.0200(8) 0.0224(11) 0.0102(9) 0.0027(7) 0.0039(7) 0.0030(7)
O7 0.0142(7) 0.0246(11) 0.0125(9) 0.0039(7) 0.0066(6) 0.0015(7)
O8 0.0140(8) 0.0305(12) 0.0215(10) 0.0070(7) 0.0060(7) 0.0052(8)
N1 0.0144(9) 0.0194(13) 0.0139(10) 0.0000(8) 0.0057(8) -0.0016(9)
N2 0.0126(9) 0.0171(12) 0.0145(10) -0.0004(8) 0.0053(8) 0.0014(9)
N3 0.0143(9) 0.0196(12) 0.0115(10) 0.0002(8) 0.0057(7) -0.0004(9)
N4 0.0166(9) 0.0176(12) 0.0132(10) 0.0013(8) 0.0074(8) 0.0014(9)
C1 0.0175(11) 0.0194(15) 0.0228(14) -0.0049(10) 0.0094(10) -0.0021(11)
C2 0.0145(11) 0.0181(15) 0.0213(14) -0.0038(9) 0.0049(10) -0.0048(11)
C3 0.0182(11) 0.0179(15) 0.0170(13) -0.0029(10) 0.0055(10) -0.0061(11)
C6 0.0148(10) 0.0101(13) 0.0150(13) 0.0026(9) 0.0047(9) 0.0024(10)
C5 0.0141(10) 0.0124(13) 0.0153(12) 0.0011(9) 0.0052(9) 0.0019(10)
C4 0.0155(11) 0.0188(15) 0.0189(13) 0.0038(9) 0.0075(9) 0.0013(10)
C7 0.0196(11) 0.0159(15) 0.0151(13) 0.0042(10) 0.0033(9) 0.0035(10)
C8 0.0238(12) 0.0169(15) 0.0141(13) 0.0033(10) 0.0098(10) 0.0047(10)
C9 0.0160(10) 0.0116(13) 0.0127(12) -0.0028(9) 0.0049(9) -0.0033(10)
C10 0.0141(11) 0.0135(14) 0.0185(13) -0.0013(9) 0.0072(10) -0.0016(10)

loop_
_atom_type_symbol
_atom_type_description
_atom_type_scat_dispersion_real
_atom_type_scat_dispersion_imag
_atom_type_scat_source
C C 0.003 0.002
;
International Tables for Crystallography
(1992, Vol. C, Tables 4.2.6.8 and 6.1.1.4)
;
H H 0.000 0.000
;
International Tables for Crystallography
(1992, Vol. C, Table 6.1.1.4)
;
O O 0.011 0.006
;
International Tables for Crystallography
(1992, Vol. C, Tables 4.2.6.8 and 6.1.1.4)
;
N N 0.006 0.003
;
International Tables for Crystallography
(1992, Vol. C, Tables 4.2.6.8 and 6.1.1.4)
;
Pd Pd -0.999 1.007
;
International Tables for Crystallography
(1992, Vol. C, Tables 4.2.6.8 and 6.1.1.4)
;

loop_
_geom_angle_atom_site_label_1
_geom_angle_atom_site_label_2
_geom_angle_atom_site_label_3
_geom_angle
N1 Pd1 O1 94.17(7)
N2 Pd1 N1 91.16(8)
N2 Pd1 O1 174.66(6)
O3 Pd1 N1 174.92(8)
O3 Pd1 N2 91.13(7)
O3 Pd1 O1 83.58(7)
N3 Pd2 O7 175.72(7)
N4 Pd2 N3 90.98(8)
N4 Pd2 O7 93.08(7)
O5 Pd2 N3 92.63(7)
O5 Pd2 N4 176.34(7)
O5 Pd2 O7 83.29(7)
C6 O1 Pd1 112.06(14)
C5 O3 Pd1 112.19(13)
C9 O5 Pd2 113.03(14)
C10 O7 Pd2 112.35(13)
C1 N1 Pd1 116.88(14)
C1 N1 H1A 108.1
Pd1 N1 H1A 108.1
C1 N1 H1B 108.1
Pd1 N1 H1B 108.1
H1A N1 H1B 107.3
C3 N2 Pd1 117.95(14)
C3 N2 H2A 107.8
Pd1 N2 H2A 107.8
C3 N2 H2B 107.8
Pd1 N2 H2B 107.8
H2A N2 H2B 107.2
C4 N3 Pd2 115.72(13)
C4 N3 H3A 108.4
Pd2 N3 H3A 108.4
C4 N3 H3B 108.4
Pd2 N3 H3B 108.4
H3A N3 H3B 107.4
C8 N4 Pd2 115.17(15)
C8 N4 H4A 108.5
Pd2 N4 H4A 108.5
C8 N4 H4B 108.5
Pd2 N4 H4B 108.5
H4A N4 H4B 107.5
N1 C1 C2 111.0(2)
N1 C1 H1C 109.4
C2 C1 H1C 109.4
N1 C1 H1D 109.4
C2 C1 H1D 109.4
H1C C1 H1D 108.0
C1 C2 C3 113.9(2)
C1 C2 H2C 108.8
C3 C2 H2C 108.8
C1 C2 H2D 108.8
C3 C2 H2D 108.8
H2C C2 H2D 107.7
N2 C3 C2 111.3(2)
N2 C3 H3C 109.4
C2 C3 H3C 109.4
N2 C3 H3D 109.4
C2 C3 H3D 109.4
H3C C3 H3D 108.0
O2 C6 O1 125.4(2)
O2 C6 C5 119.38(19)
O1 C6 C5 115.2(2)
O4 C5 O3 125.2(2)
O4 C5 C6 118.5(2)
O3 C5 C6 116.21(19)
N3 C4 C7 111.2(2)
N3 C4 H6A 109.4
C7 C4 H6A 109.4
N3 C4 H6B 109.4
C7 C4 H6B 109.4
H6A C4 H6B 108.0
C8 C7 C4 114.3(2)
C8 C7 H7A 108.7
C4 C7 H7A 108.7
C8 C7 H7B 108.7
C4 C7 H7B 108.7
H7A C7 H7B 107.6
N4 C8 C7 112.12(19)
N4 C8 H8A 109.2
C7 C8 H8A 109.2
N4 C8 H8B 109.2
C7 C8 H8B 109.2
H8A C8 H8B 107.9
O6 C9 O5 124.3(2)
O6 C9 C10 120.4(2)
O5 C9 C10 115.4(2)
O8 C10 O7 124.9(2)
O8 C10 C9 119.2(2)
O7 C10 C9 115.82(19)

loop_
_geom_bond_atom_site_label_1
_geom_bond_atom_site_label_2
_geom_bond_distance
Pd1 N1 2.027(2)
Pd1 N2 2.017(3)
Pd2 N3 2.019(2)
Pd2 N4 2.013(3)
Pd1 O1 2.032(2)
Pd1 O3 2.014(2)
Pd2 O5 2.008(2)
Pd2 O7 2.026(2)
O1 C6 1.298(3)
O2 C6 1.221(3)
O3 C5 1.287(3)
O4 C5 1.231(3)
O5 C9 1.293(3)
O6 C9 1.228(3)
O7 C10 1.290(3)
O8 C10 1.228(3)
N1 C1 1.486(3)
N1 H1A 0.9000
N1 H1B 0.9000
N2 C3 1.480(3)
N2 H2A 0.9000
N2 H2B 0.9000
N3 C4 1.486(3)
N3 H3A 0.9000
N3 H3B 0.9000
N4 C8 1.479(3)
N4 H4A 0.9000
N4 H4B 0.9000
C1 C2 1.510(4)
C1 H1C 0.9700
C1 H1D 0.9700
C2 C3 1.519(3)
C2 H2C 0.9700
C2 H2D 0.9700
C3 H3C 0.9700
C3 H3D 0.9700
C6 C5 1.569(3)
C4 C7 1.526(3)
C4 H6A 0.9700
C4 H6B 0.9700
C7 C8 1.517(3)
C7 H7A 0.9700
C7 H7B 0.9700
C8 H8A 0.9700
C8 H8B 0.9700
C9 C10 1.564(3)

loop_
_geom_hbond_atom_site_label_D
_geom_hbond_atom_site_label_H
_geom_hbond_atom_site_label_A
_geom_hbond_site_symmetry_A
_geom_hbond_distance_DH
_geom_hbond_distance_HA
_geom_hbond_distance_DA
_geom_hbond_angle_DHA
_geom_hbond_publ_flag
N1 H1A O1 3_666 0.90 2.21 3.040(3) 153.5 yes
N1 H1B O6 3_665 0.90 2.16 3.030(3) 163.7 yes
N2 H2A O8 3_665 0.90 2.00 2.899(4) 176.3 yes
N2 H2B O7 . 0.90 2.24 3.061(3) 152.3 yes
N3 H3A O4 2_745 0.90 2.10 2.997(3) 171.6 yes
N3 H3B O2 3_766 0.90 2.22 3.071(4) 158.1 yes
N4 H4A O4 3_766 0.90 2.13 2.968(3) 154.9 yes
N4 H4B O6 4_555 0.90 2.19 3.030(3) 154.6 yes

loop_
_geom_torsion_atom_site_label_1
_geom_torsion_atom_site_label_2
_geom_torsion_atom_site_label_3
_geom_torsion_atom_site_label_4
_geom_torsion
Pd1 N1 C1 C2 -61.1(2)
Pd1 N2 C3 C2 59.1(2)
N1 Pd1 N2 C3 -43.72(17)
N1 C1 C2 C3 69.3(3)
N2 Pd1 N1 C1 44.44(18)
C1 C2 C3 N2 -68.0(3)
Pd2 N3 C4 C7 -61.9(2)
Pd2 N4 C8 C7 62.5(2)
N3 Pd2 N4 C8 -49.04(16)
N3 C4 C7 C8 65.9(3)
N4 Pd2 N3 C4 49.28(17)
C4 C7 C8 N4 -66.7(3)
O3 Pd1 O1 C6 1.44(16)
N1 Pd1 O1 C6 -173.98(17)
N2 Pd1 O3 C5 174.27(17)
O1 Pd1 O3 C5 -6.50(16)
N3 Pd2 O5 C9 -175.53(17)
O7 Pd2 O5 C9 3.14(16)
O5 Pd2 O7 C10 -0.96(16)
N4 Pd2 O7 C10 178.55(17)
O1 Pd1 N1 C1 -135.21(17)
O3 Pd1 N2 C3 140.82(17)
O5 Pd2 N3 C4 -131.30(17)
O7 Pd2 N4 C8 132.32(15)
Pd1 O1 C6 O2 -179.3(2)
Pd1 O1 C6 C5 3.1(2)
Pd1 O3 C5 O4 -167.0(2)
Pd1 O3 C5 C6 9.7(3)
O2 C6 C5 O4 -9.8(3)
O1 C6 C5 O4 168.0(2)
O2 C6 C5 O3 173.3(2)
O1 C6 C5 O3 -9.0(3)
Pd2 O5 C9 O6 174.2(2)
Pd2 O5 C9 C10 -4.4(3)
Pd2 O7 C10 O8 -179.7(2)
Pd2 O7 C10 C9 -1.0(3)
O6 C9 C10 O8 3.8(4)
O5 C9 C10 O8 -177.5(2)
O6 C9 C10 O7 -174.9(2)
O5 C9 C10 O7 3.8(3)
